data_2224872
loop_
_publ_author_name
'Lu, Xiang-Yong'
'Sun, Jia-Feng'
'Zhang, Lin'
'Chen, Xue-Tai'

_publ_section_title
;
 1-Methyl-3-(4-vinylbenzyl)imidazolium hexafluorophosphate
;
_journal_coeditor_code BT5162
_journal_issue 2
_journal_name_full 'Acta Crystallographica Section E'
_journal_page_first o378
_journal_paper_doi 10.1107/S1600536810000437
_journal_volume 66
_journal_year 2010
_chemical_formula_iupac 'C13 H15 N2 +, P F6 -'
_chemical_formula_moiety 'C13 H15 N2 +, F6 P -'
_chemical_formula_sum 'C13 H15 F6 N2 P'
_chemical_formula_weight 344.24
_chemical_name_systematic
;
1-Methyl-3-(4-vinylbenzyl)imidazolium hexafluorophosphate
;
_space_group_IT_number 19
_symmetry_cell_setting orthorhombic
_symmetry_space_group_name_Hall 'P 2ac 2ab'
_symmetry_space_group_name_H-M 'P 21 21 21'
_atom_sites_solution_hydrogens geom
_atom_sites_solution_primary direct
_atom_sites_solution_secondary difmap
_audit_creation_method SHELXL-97
_cell_angle_alpha 90.00
_cell_angle_beta 90.00
_cell_angle_gamma 90.00
_cell_formula_units_Z 4
_cell_length_a 10.482(2)
_cell_length_b 11.272(3)
_cell_length_c 12.556(3)
_cell_measurement_reflns_used 6513
_cell_measurement_temperature 298(2)
_cell_measurement_theta_max 28.255
_cell_measurement_theta_min 2.430
_cell_volume 1483.5(6)
_computing_cell_refinement 'SAINT (Bruker, 2005)'
_computing_data_collection 'SMART (Bruker, 2005)'
_computing_data_reduction 'SAINT (Bruker, 2005)'
_computing_molecular_graphics 'XP in SHELXTL (Sheldrick, 2008)'
_computing_publication_material 'SHELXL97 (Sheldrick, 2008)'
_computing_structure_refinement 'SHELXL97 (Sheldrick, 2008)'
_computing_structure_solution 'SHELXS97 (Sheldrick, 2008)'
_diffrn_ambient_temperature 298(2)
_diffrn_measured_fraction_theta_full 0.984
_diffrn_measured_fraction_theta_max 0.984
_diffrn_measurement_device_type 'Bruker SMART CCD area-detector'
_diffrn_measurement_method 'phi and omega scans'
_diffrn_radiation_monochromator graphite
_diffrn_radiation_source 'fine-focus sealed tube'
_diffrn_radiation_type MoK\a
_diffrn_radiation_wavelength 0.71073
_diffrn_reflns_av_R_equivalents 0.0849
_diffrn_reflns_av_sigmaI/netI 0.0554
_diffrn_reflns_limit_h_max 11
_diffrn_reflns_limit_h_min -13
_diffrn_reflns_limit_k_max 14
_diffrn_reflns_limit_k_min -14
_diffrn_reflns_limit_l_max 14
_diffrn_reflns_limit_l_min -16
_diffrn_reflns_number 9185
_diffrn_reflns_theta_full 28.26
_diffrn_reflns_theta_max 28.26
_diffrn_reflns_theta_min 2.43
_exptl_absorpt_coefficient_mu 0.247
_exptl_absorpt_correction_T_max 0.9385
_exptl_absorpt_correction_T_min 0.9251
_exptl_absorpt_correction_type multi-scan
_exptl_absorpt_process_details '(SADABS; Bruker, 2005)'
_exptl_crystal_colour colorless
_exptl_crystal_density_diffrn 1.541
_exptl_crystal_density_method 'not measured'
_exptl_crystal_description block
_exptl_crystal_F_000 704
_exptl_crystal_size_max 0.32
_exptl_crystal_size_mid 0.29
_exptl_crystal_size_min 0.26
_refine_diff_density_max 0.646
_refine_diff_density_min -0.889
_refine_ls_abs_structure_details 'Flack (1983), 1484 Friedel pairs'
_refine_ls_abs_structure_Flack 0.05(13)
_refine_ls_extinction_method none
_refine_ls_goodness_of_fit_ref 1.033
_refine_ls_hydrogen_treatment constr
_refine_ls_matrix_type full
_refine_ls_number_parameters 200
_refine_ls_number_reflns 3542
_refine_ls_number_restraints 0
_refine_ls_restrained_S_all 1.033
_refine_ls_R_factor_all 0.0487
_refine_ls_R_factor_gt 0.0473
_refine_ls_shift/su_max 0.000
_refine_ls_shift/su_mean 0.000
_refine_ls_structure_factor_coef Fsqd
_refine_ls_weighting_details 'calc w=1/[\s^2^(Fo^2^)+(0.0549P)^2^+1.5672P] where P=(Fo^2^+2Fc^2^)/3'
_refine_ls_weighting_scheme calc
_refine_ls_wR_factor_gt 0.1255
_refine_ls_wR_factor_ref 0.1269
_reflns_number_gt 3407
_reflns_number_total 3542
_reflns_threshold_expression I>2\s(I)
_cod_data_source_file bt5162.cif
_cod_data_source_block I
_cod_depositor_comments
;
The following automatic conversions were performed:
'_symmetry_cell_setting' value 'Orthorhombic' changed to 'orthorhombic'
according to '/home/saulius/struct/CIF-dictionaries/cif_core.dic'
dictionary named 'cif_core.dic' version 2.4.1 from 2010-06-29.

Automatic conversion script
Id: cif_fix_enum 1527 2010-12-29 10:47:43Z saulius 

The following automatic conversions were performed:

'_symmetry_cell_setting' value 'Orthorhombic' changed to
'orthorhombic' according to
/home/saulius/struct/CIF-dictionaries/cif_core.dic dictionary named
'cif_core.dic' version 2.4.1 from 2010-06-29.

Automatic conversion script
Id: cif_fix_values 1715 2011-07-08 13:25:40Z adriana 
;
_cod_original_cell_volume 1483.4(6)
_cod_database_code 2224872
_cod_database_fobs_code 2224872

loop_
_symmetry_equiv_pos_as_xyz
'x, y, z'
'-x+1/2, -y, z+1/2'
'-x, y+1/2, -z+1/2'
'x+1/2, -y+1/2, -z'

loop_
_atom_site_type_symbol
_atom_site_label
_atom_site_fract_x
_atom_site_fract_y
_atom_site_fract_z
_atom_site_U_iso_or_equiv
_atom_site_adp_type
_atom_site_calc_flag
_atom_site_refinement_flags
_atom_site_occupancy
_atom_site_disorder_assembly
_atom_site_disorder_group
C C1 0.8710(3) 0.2998(3) 0.0944(2) 0.0351(7) Uani d . 1 . .
H H1A 0.9248 0.2527 0.1396 0.053 Uiso calc R 1 . .
H H1B 0.9017 0.3800 0.0931 0.053 Uiso calc R 1 . .
H H1C 0.8722 0.2679 0.0235 0.053 Uiso calc R 1 . .
C C2 0.6394(3) 0.3609(2) 0.0958(2) 0.0283(6) Uani d . 1 . .
H H2 0.6415 0.4128 0.0382 0.034 Uiso calc R 1 . .
C C3 0.5369(3) 0.3342(2) 0.1548(2) 0.0249(5) Uani d . 1 . .
H H3 0.4549 0.3641 0.1460 0.030 Uiso calc R 1 . .
C C4 0.6999(3) 0.2335(2) 0.21741(19) 0.0204(5) Uani d . 1 . .
H H4 0.7497 0.1826 0.2583 0.025 Uiso calc R 1 . .
C C5 0.4948(3) 0.2031(3) 0.3150(2) 0.0228(5) Uani d . 1 . .
H H5A 0.4678 0.2657 0.3630 0.027 Uiso calc R 1 . .
H H5B 0.5440 0.1461 0.3558 0.027 Uiso calc R 1 . .
C C6 0.3787(2) 0.1426(2) 0.26935(19) 0.0192(5) Uani d . 1 . .
C C7 0.2587(3) 0.1657(2) 0.3101(2) 0.0236(5) Uani d . 1 . .
H H7 0.2489 0.2225 0.3632 0.028 Uiso calc R 1 . .
C C8 0.1529(3) 0.1050(3) 0.2724(2) 0.0234(5) Uani d . 1 . .
H H8 0.0729 0.1216 0.3008 0.028 Uiso calc R 1 . .
C C9 0.1643(2) 0.0194(2) 0.19242(19) 0.0191(5) Uani d . 1 . .
C C10 0.2861(2) -0.0017(2) 0.14997(18) 0.0190(5) Uani d . 1 . .
H H10 0.2960 -0.0569 0.0956 0.023 Uiso calc R 1 . .
C C11 0.3914(2) 0.0584(2) 0.1878(2) 0.0199(5) Uani d . 1 . .
H H11 0.4714 0.0429 0.1590 0.024 Uiso calc R 1 . .
C C12 0.0501(3) -0.0449(2) 0.1563(2) 0.0230(5) Uani d . 1 . .
H H12 -0.0282 -0.0177 0.1812 0.028 Uiso calc R 1 . .
C C13 0.0480(3) -0.1377(3) 0.0917(2) 0.0260(5) Uani d . 1 . .
H H13A 0.1239 -0.1681 0.0647 0.031 Uiso calc R 1 . .
H H13B -0.0294 -0.1725 0.0733 0.031 Uiso calc R 1 . .
F F1 0.67298(19) 0.98396(17) 0.85265(12) 0.0364(4) Uani d . 1 . .
F F2 0.75104(15) 0.85036(13) 0.96990(13) 0.0245(3) Uani d . 1 . .
F F3 0.54994(15) 0.92291(15) 0.99001(14) 0.0297(4) Uani d . 1 . .
F F4 0.70480(17) 0.97546(17) 1.10592(12) 0.0305(4) Uani d . 1 . .
F F5 0.62797(17) 1.11050(14) 0.98847(14) 0.0309(4) Uani d . 1 . .
F F6 0.82848(16) 1.03763(16) 0.96874(17) 0.0359(4) Uani d . 1 . .
N N1 0.7402(2) 0.2980(2) 0.13540(17) 0.0247(5) Uani d . 1 . .
N N2 0.5760(2) 0.25420(19) 0.23092(17) 0.0191(4) Uani d . 1 . .
P P1 0.68904(6) 0.98115(6) 0.97936(5) 0.01785(15) Uani d . 1 . .

loop_
_atom_site_aniso_label
_atom_site_aniso_U_11
_atom_site_aniso_U_22
_atom_site_aniso_U_33
_atom_site_aniso_U_12
_atom_site_aniso_U_13
_atom_site_aniso_U_23
C1 0.0343(15) 0.0449(17) 0.0259(13) -0.0109(14) 0.0098(12) -0.0043(13)
C2 0.0468(16) 0.0210(12) 0.0170(11) -0.0073(12) -0.0057(12) 0.0022(10)
C3 0.0371(14) 0.0197(12) 0.0179(11) 0.0005(11) -0.0092(11) 0.0012(9)
C4 0.0257(12) 0.0206(12) 0.0149(10) -0.0049(10) -0.0021(9) -0.0001(8)
C5 0.0254(12) 0.0298(13) 0.0130(10) -0.0031(11) -0.0006(10) 0.0008(10)
C6 0.0227(11) 0.0222(12) 0.0128(10) 0.0002(10) -0.0020(9) 0.0007(9)
C7 0.0295(13) 0.0235(12) 0.0180(10) 0.0022(11) 0.0003(10) -0.0052(10)
C8 0.0218(12) 0.0274(13) 0.0212(11) 0.0045(10) 0.0049(10) -0.0042(10)
C9 0.0244(12) 0.0188(11) 0.0142(9) 0.0014(9) -0.0009(9) 0.0024(9)
C10 0.0266(12) 0.0191(12) 0.0114(9) 0.0024(9) 0.0013(9) -0.0005(8)
C11 0.0197(11) 0.0246(12) 0.0154(10) 0.0046(10) 0.0016(9) 0.0024(9)
C12 0.0210(11) 0.0288(13) 0.0192(11) -0.0004(10) 0.0015(10) 0.0016(10)
C13 0.0262(12) 0.0297(14) 0.0223(12) -0.0030(11) -0.0030(10) -0.0017(11)
F1 0.0519(11) 0.0436(10) 0.0136(7) 0.0145(9) -0.0002(7) -0.0030(7)
F2 0.0282(8) 0.0221(7) 0.0234(7) 0.0037(6) -0.0019(7) -0.0001(6)
F3 0.0214(7) 0.0343(9) 0.0336(9) -0.0042(6) -0.0004(7) 0.0058(7)
F4 0.0384(9) 0.0382(9) 0.0149(7) 0.0029(8) 0.0031(6) 0.0037(6)
F5 0.0343(8) 0.0240(8) 0.0343(9) 0.0064(7) 0.0045(8) 0.0040(7)
F6 0.0238(8) 0.0317(9) 0.0521(11) -0.0055(7) -0.0052(8) -0.0098(8)
N1 0.0333(12) 0.0256(11) 0.0153(9) -0.0103(10) 0.0007(9) -0.0018(9)
N2 0.0234(10) 0.0191(10) 0.0147(9) -0.0025(8) -0.0026(8) 0.0011(8)
P1 0.0191(3) 0.0204(3) 0.0141(3) 0.0009(2) -0.0008(2) 0.0002(2)

loop_
_atom_type_symbol
_atom_type_description
_atom_type_scat_dispersion_real
_atom_type_scat_dispersion_imag
_atom_type_scat_source
C C 0.0033 0.0016 'International Tables Vol C Tables 4.2.6.8 and 6.1.1.4'
H H 0.0000 0.0000 'International Tables Vol C Tables 4.2.6.8 and 6.1.1.4'
N N 0.0061 0.0033 'International Tables Vol C Tables 4.2.6.8 and 6.1.1.4'
F F 0.0171 0.0103 'International Tables Vol C Tables 4.2.6.8 and 6.1.1.4'
P P 0.1023 0.0942 'International Tables Vol C Tables 4.2.6.8 and 6.1.1.4'

loop_
_geom_angle_atom_site_label_1
_geom_angle_atom_site_label_2
_geom_angle_atom_site_label_3
_geom_angle_site_symmetry_1
_geom_angle_site_symmetry_3
_geom_angle
_geom_angle_publ_flag
N1 C1 H1A . . 109.5 ?
N1 C1 H1B . . 109.5 ?
H1A C1 H1B . . 109.5 ?
N1 C1 H1C . . 109.5 ?
H1A C1 H1C . . 109.5 ?
H1B C1 H1C . . 109.5 ?
C3 C2 N1 . . 107.6(2) ?
C3 C2 H2 . . 126.2 ?
N1 C2 H2 . . 126.2 ?
C2 C3 N2 . . 107.0(3) ?
C2 C3 H3 . . 126.5 ?
N2 C3 H3 . . 126.5 ?
N1 C4 N2 . . 108.3(2) ?
N1 C4 H4 . . 125.9 ?
N2 C4 H4 . . 125.9 ?
N2 C5 C6 . . 111.8(2) ?
N2 C5 H5A . . 109.3 ?
C6 C5 H5A . . 109.3 ?
N2 C5 H5B . . 109.3 ?
C6 C5 H5B . . 109.3 ?
H5A C5 H5B . . 107.9 ?
C7 C6 C11 . . 118.9(2) ?
C7 C6 C5 . . 120.6(2) ?
C11 C6 C5 . . 120.5(2) ?
C6 C7 C8 . . 120.6(2) ?
C6 C7 H7 . . 119.7 ?
C8 C7 H7 . . 119.7 ?
C7 C8 C9 . . 121.2(2) ?
C7 C8 H8 . . 119.4 ?
C9 C8 H8 . . 119.4 ?
C8 C9 C10 . . 117.8(2) ?
C8 C9 C12 . . 119.5(2) ?
C10 C9 C12 . . 122.7(2) ?
C11 C10 C9 . . 120.9(2) ?
C11 C10 H10 . . 119.5 ?
C9 C10 H10 . . 119.5 ?
C10 C11 C6 . . 120.5(2) ?
C10 C11 H11 . . 119.7 ?
C6 C11 H11 . . 119.7 ?
C13 C12 C9 . . 126.3(3) ?
C13 C12 H12 . . 116.9 ?
C9 C12 H12 . . 116.9 ?
C12 C13 H13A . . 120.0 ?
C12 C13 H13B . . 120.0 ?
H13A C13 H13B . . 120.0 ?
C4 N1 C2 . . 108.6(2) ?
C4 N1 C1 . . 125.3(3) ?
C2 N1 C1 . . 126.0(3) ?
C4 N2 C3 . . 108.5(2) ?
C4 N2 C5 . . 125.9(2) ?
C3 N2 C5 . . 125.6(2) ?
F5 P1 F4 . . 90.40(10) ?
F5 P1 F6 . . 90.51(10) ?
F4 P1 F6 . . 90.25(10) ?
F5 P1 F1 . . 90.63(10) ?
F4 P1 F1 . . 178.83(11) ?
F6 P1 F1 . . 90.30(11) ?
F5 P1 F3 . . 90.19(10) ?
F4 P1 F3 . . 89.69(10) ?
F6 P1 F3 . . 179.30(10) ?
F1 P1 F3 . . 89.74(10) ?
F5 P1 F2 . . 179.86(11) ?
F4 P1 F2 . . 89.71(9) ?
F6 P1 F2 . . 89.39(9) ?
F1 P1 F2 . . 89.27(9) ?
F3 P1 F2 . . 89.91(9) ?

loop_
_geom_bond_atom_site_label_1
_geom_bond_atom_site_label_2
_geom_bond_site_symmetry_2
_geom_bond_distance
_geom_bond_publ_flag
C1 N1 . 1.464(4) ?
C1 H1A . 0.9600 ?
C1 H1B . 0.9600 ?
C1 H1C . 0.9600 ?
C2 C3 . 1.339(4) ?
C2 N1 . 1.367(4) ?
C2 H2 . 0.9300 ?
C3 N2 . 1.377(3) ?
C3 H3 . 0.9300 ?
C4 N1 . 1.330(3) ?
C4 N2 . 1.330(3) ?
C4 H4 . 0.9300 ?
C5 N2 . 1.473(3) ?
C5 C6 . 1.508(4) ?
C5 H5A . 0.9700 ?
C5 H5B . 0.9700 ?
C6 C7 . 1.383(4) ?
C6 C11 . 1.403(4) ?
C7 C8 . 1.387(4) ?
C7 H7 . 0.9300 ?
C8 C9 . 1.398(4) ?
C8 H8 . 0.9300 ?
C9 C10 . 1.404(3) ?
C9 C12 . 1.471(4) ?
C10 C11 . 1.379(4) ?
C10 H10 . 0.9300 ?
C11 H11 . 0.9300 ?
C12 C13 . 1.324(4) ?
C12 H12 . 0.9300 ?
C13 H13A . 0.9300 ?
C13 H13B . 0.9300 ?
F1 P1 . 1.6001(17) ?
F2 P1 . 1.6156(16) ?
F3 P1 . 1.6046(17) ?
F4 P1 . 1.5988(16) ?
F5 P1 . 1.5964(17) ?
F6 P1 . 1.5998(18) ?

loop_
_geom_hbond_atom_site_label_D
_geom_hbond_atom_site_label_H
_geom_hbond_atom_site_label_A
_geom_hbond_site_symmetry_A
_geom_hbond_distance_DH
_geom_hbond_distance_HA
_geom_hbond_distance_DA
_geom_hbond_angle_DHA
C4 H4 F1 2_664 0.93 2.36 3.266(3) 163.6
C3 H3 F6 4_466 0.93 2.25 3.044(3) 143.0

loop_
_cod_related_entry_id
_cod_related_entry_database
_cod_related_entry_code
1 ChemSpider 9568683
